data_1561294
loop_
_publ_author_name
'Bednarchuk, Tamara J.'
'Kinzhybalo, Vasyl'
'Markiewicz, Ewa'
'Hilczer, Bo\.zena'
'Pietraszko, Adam'

_publ_section_title
;
 Structure, dielectric and electric properties of diisobutylammonium
 hydrogen sulfate crystal
;
_journal_name_full 'Journal of Solid State Chemistry'
_journal_page_first 753
_journal_page_last 761
_journal_paper_doi 10.1016/j.jssc.2017.11.042
_journal_volume 258
_journal_year 2018
_chemical_formula_moiety 'H O4 S, C8 H20 N'
_chemical_formula_sum 'C8 H21 N O4 S'
_chemical_formula_weight 227.32
_space_group_crystal_system monoclinic
_space_group_IT_number 14
_space_group_name_Hall '-P 2ybc'
_space_group_name_H-M_alt 'P 1 21/c 1'
_atom_sites_solution_hydrogens geom
_atom_sites_solution_primary dual
_cell_angle_alpha 90
_cell_angle_beta 110.08(3)
_cell_angle_gamma 90
_cell_formula_units_Z 4
_cell_length_a 10.12(4)
_cell_length_b 16.178(5)
_cell_length_c 8.476(3)
_cell_measurement_reflns_used 1207
_cell_measurement_temperature 330.01(11)
_cell_measurement_theta_max 19.9270
_cell_measurement_theta_min 3.5630
_cell_volume 1303(5)
_computing_cell_refinement 'CrysAlisPro 1.171.38.41 (Rigaku OD, 2015)'
_computing_data_collection 'CrysAlisPro 1.171.38.41 (Rigaku OD, 2015)'
_computing_data_reduction 'CrysAlisPro 1.171.38.41 (Rigaku OD, 2015)'
_computing_molecular_graphics 'Olex2 (Dolomanov et al., 2009)'
_computing_publication_material 'Olex2 (Dolomanov et al., 2009)'
_computing_structure_refinement 'ShelXL (Sheldrick, 2015)'
_computing_structure_solution 'ShelXT (Sheldrick, 2015)'
_diffrn_ambient_environment air
_diffrn_ambient_temperature 330.01(11)
_diffrn_detector 'CCD plate'
_diffrn_detector_area_resol_mean 10.6249
_diffrn_detector_type Atlas
_diffrn_measured_fraction_theta_full 0.982
_diffrn_measured_fraction_theta_max 0.974
_diffrn_measurement_details
;
List of Runs (angles in degrees, time in seconds):

  # Type    Start    End  Width  t~exp~   \w     \q     \k     \f   Frames
#--------------------------------------------------------------------------
  1  \w    -28.00  85.00   1.00   62.50    --    5.88  77.00 -60.00  113
  2  \w    -89.00  39.00   1.00   62.50    --   -7.21 -19.00  30.00  128
  3  \w    -25.00  48.00   1.00   62.50    --    5.88 -99.00-180.00   73
  4  \w    -25.00  22.00   1.00   62.50    --    5.88 -99.00 -60.00   47
  5  \w    -37.00  67.00   1.00   62.50    --   -7.21  57.00  30.00  104
;
_diffrn_measurement_device 'four-circle diffractometer'
_diffrn_measurement_device_type 'Xcalibur, Atlas'
_diffrn_measurement_method '\w scans'
_diffrn_orient_matrix_type 'CrysAlisPro convention (1999,Acta A55,543-557)'
_diffrn_orient_matrix_UB_11 0.0676016000
_diffrn_orient_matrix_UB_12 0.0185335000
_diffrn_orient_matrix_UB_13 0.0309433000
_diffrn_orient_matrix_UB_21 -0.0312643000
_diffrn_orient_matrix_UB_22 0.0384864000
_diffrn_orient_matrix_UB_23 0.0064636000
_diffrn_orient_matrix_UB_31 0.0046603000
_diffrn_orient_matrix_UB_32 -0.0098725000
_diffrn_orient_matrix_UB_33 0.0832753000
_diffrn_radiation_monochromator graphite
_diffrn_radiation_probe x-ray
_diffrn_radiation_type MoK\a
_diffrn_radiation_wavelength 0.71073
_diffrn_reflns_av_unetI/netI 0.1853
_diffrn_reflns_Laue_measured_fraction_full 0.982
_diffrn_reflns_Laue_measured_fraction_max 0.974
_diffrn_reflns_limit_h_max 12
_diffrn_reflns_limit_h_min -12
_diffrn_reflns_limit_k_max 20
_diffrn_reflns_limit_k_min -20
_diffrn_reflns_limit_l_max 10
_diffrn_reflns_limit_l_min -10
_diffrn_reflns_number 4199
_diffrn_reflns_point_group_measured_fraction_full 0.982
_diffrn_reflns_point_group_measured_fraction_max 0.974
_diffrn_reflns_theta_full 26.000
_diffrn_reflns_theta_max 26.299
_diffrn_reflns_theta_min 3.307
_diffrn_source 'fine-focus sealed X-ray tube'
_diffrn_source_type 'Enhance (Mo) X-ray Source'
_exptl_absorpt_coefficient_mu 0.241
_exptl_absorpt_correction_T_max 1.00000
_exptl_absorpt_correction_T_min 0.83764
_exptl_absorpt_correction_type analytical
_exptl_absorpt_process_details
;
CrysAlisPro 1.171.38.41 (Rigaku Oxford Diffraction, 2015)
Analytical numeric absorption correction using a multifaceted crystal
			model based on expressions derived by R.C. Clark & J.S. Reid.
(Clark, R. C. & Reid, J. S. (1995). Acta Cryst. A51, 887-897)
Empirical absorption correction using spherical harmonics,
 implemented in SCALE3 ABSPACK scaling algorithm.
;
_exptl_crystal_colour colourless
_exptl_crystal_colour_primary colourless
_exptl_crystal_density_diffrn 1.158
_exptl_crystal_description block
_exptl_crystal_F_000 496
_exptl_crystal_size_max 0.392
_exptl_crystal_size_mid 0.199
_exptl_crystal_size_min 0.153
_refine_diff_density_max 0.227
_refine_diff_density_min -0.128
_refine_diff_density_rms 0.042
_refine_ls_extinction_coef .
_refine_ls_extinction_method none
_refine_ls_goodness_of_fit_ref 0.718
_refine_ls_hydrogen_treatment constr
_refine_ls_matrix_type full
_refine_ls_number_parameters 133
_refine_ls_number_reflns 4199
_refine_ls_number_restraints 0
_refine_ls_restrained_S_all 0.718
_refine_ls_R_factor_all 0.2487
_refine_ls_R_factor_gt 0.0680
_refine_ls_shift/su_max 0.001
_refine_ls_shift/su_mean 0.000
_refine_ls_structure_factor_coef Fsqd
_refine_ls_weighting_details 'w=1/[\s^2^(Fo^2^)+(0.1120P)^2^] where P=(Fo^2^+2Fc^2^)/3'
_refine_ls_weighting_scheme calc
_refine_ls_wR_factor_gt 0.1723
_refine_ls_wR_factor_ref 0.2078
_reflns_Friedel_coverage 0.000
_reflns_Friedel_fraction_full .
_reflns_Friedel_fraction_max .
_reflns_number_gt 1170
_reflns_number_total 4199
_reflns_threshold_expression 'I > 2\s(I)'
_twin_special_details
;
Component 2 rotated by -179.9478\% 
 around [-0.38 0.00 0.93] (reciprocal) or [-0.00 -0.00 1.00] (direct)
;
_cod_data_source_file mmc6.cif
_cod_data_source_block dibahs330_2c_twin1_hklf4
_cod_database_code 1561294
_chemical_oxdiff_formula 'C32 H84 N4 O16 S4 '
_shelx_space_group_comment
;
The symmetry employed for this shelxl refinement is uniquely defined
by the following loop, which should always be used as a source of
symmetry information in preference to the above space-group names.
They are only intended as comments.
;
_shelx_estimated_absorpt_t_max 0.964
_shelx_estimated_absorpt_t_min 0.911
_olex2_refinement_description
;
1. Twinned data refinement
 Scales: 0.548(3)
 0.452(3)
2. Fixed Uiso
 At 1.2 times of:
  All C(H) groups, All C(H,H) groups, All N(H,H) groups
 At 1.5 times of:
  All C(H,H,H) groups, All O(H) groups
3.a Ternary CH refined with riding coordinates:
 C3(H3), C7(H7)
3.b Secondary CH2 refined with riding coordinates:
 C2(H2A,H2B), C6(H6A,H6B), N1(H1A,H1B)
3.c Idealised Me refined as rotating group:
 C8(H8A,H8B,H8C), C9(H9A,H9B,H9C), C4(H4A,H4B,H4C), C5(H5A,H5B,H5C)
3.d Idealised tetrahedral OH refined as rotating group:
 O3(H3A)
;
_olex2_submission_special_instructions 'No special instructions were received'
_oxdiff_exptl_absorpt_empirical_details
;
Empirical correction (ABSPACK) includes:
- Absorption correction using spherical harmonics
- Frame scaling
;
_oxdiff_exptl_absorpt_empirical_full_max 1.133
_oxdiff_exptl_absorpt_empirical_full_min 0.889
_oxdiff_twin_integration_method simultaneous
_oxdiff_twin_items 2

loop_
_space_group_symop_operation_xyz
'x, y, z'
'-x, y+1/2, -z+1/2'
'-x, -y, -z'
'x, -y-1/2, z-1/2'

loop_
_atom_site_label
_atom_site_type_symbol
_atom_site_fract_x
_atom_site_fract_y
_atom_site_fract_z
_atom_site_U_iso_or_equiv
_atom_site_adp_type
_atom_site_occupancy
_atom_site_site_symmetry_order
_atom_site_calc_flag
_atom_site_refinement_flags_posn
_atom_site_refinement_flags_adp
_atom_site_refinement_flags_occupancy
_atom_site_disorder_assembly
_atom_site_disorder_group
S1 S 0.9790(3) 0.88591(9) 0.8760(2) 0.1077(7) Uani 1 1 d . . . . .
C2 C 1.0973(9) 0.6094(3) 0.9316(7) 0.0950(18) Uani 1 1 d . . . . .
H2A H 1.1028 0.5656 0.8561 0.114 Uiso 1 1 calc R . . . .
H2B H 1.0865 0.5834 1.0296 0.114 Uiso 1 1 calc R . . . .
C6 C 0.8415(8) 0.6089(4) 0.8031(7) 0.1002(19) Uani 1 1 d . . . . .
H6A H 0.8283 0.5899 0.9052 0.120 Uiso 1 1 calc R . . . .
H6B H 0.8518 0.5604 0.7410 0.120 Uiso 1 1 calc R . . . .
O3 O 1.1115(6) 0.9354(3) 0.9293(6) 0.150(2) Uani 1 1 d . . . . .
H3A H 1.1242 0.9556 1.0221 0.225 Uiso 1 1 calc GR . . . .
N1 N 0.9713(7) 0.6568(2) 0.8487(5) 0.0877(13) Uani 1 1 d . . . . .
H1A H 0.9784 0.6792 0.7560 0.105 Uiso 1 1 calc R . . . .
H1B H 0.9661 0.6979 0.9161 0.105 Uiso 1 1 calc R . . . .
O2 O 0.9644(7) 0.8445(3) 0.7202(5) 0.153(2) Uani 1 1 d . . . . .
C3 C 1.2359(10) 0.6551(6) 0.9878(13) 0.192(4) Uani 1 1 d . . . . .
H3 H 1.2265 0.6934 1.0728 0.230 Uiso 1 1 calc R . . . .
O4 O 0.8607(5) 0.9459(3) 0.8494(6) 0.1489(19) Uani 1 1 d . . . . .
O1 O 0.9812(5) 0.82737(17) 1.0050(4) 0.1042(13) Uani 1 1 d . . . . .
C8 C 0.5917(10) 0.5957(5) 0.6168(9) 0.203(4) Uani 1 1 d . . . . .
H8A H 0.5523 0.5769 0.6985 0.304 Uiso 1 1 calc GR . . . .
H8B H 0.6263 0.5492 0.5723 0.304 Uiso 1 1 calc GR . . . .
H8C H 0.5205 0.6235 0.5273 0.304 Uiso 1 1 calc GR . . . .
C7 C 0.7119(9) 0.6550(4) 0.6994(10) 0.132(2) Uani 1 1 d . . . . .
H7 H 0.7342 0.6836 0.6097 0.159 Uiso 1 1 calc R . . . .
C9 C 0.6660(9) 0.7169(5) 0.7936(13) 0.257(6) Uani 1 1 d . . . . .
H9A H 0.7439 0.7520 0.8526 0.386 Uiso 1 1 calc GR . . . .
H9B H 0.6315 0.6901 0.8728 0.386 Uiso 1 1 calc GR . . . .
H9C H 0.5923 0.7497 0.7176 0.386 Uiso 1 1 calc GR . . . .
C4 C 1.2720(10) 0.7041(7) 0.8841(13) 0.270(6) Uani 1 1 d . . . . .
H4A H 1.1944 0.7395 0.8262 0.405 Uiso 1 1 calc GR . . . .
H4B H 1.2964 0.6711 0.8040 0.405 Uiso 1 1 calc GR . . . .
H4C H 1.3514 0.7371 0.9471 0.405 Uiso 1 1 calc GR . . . .
C5 C 1.3512(9) 0.5963(6) 1.0898(14) 0.300(7) Uani 1 1 d . . . . .
H5A H 1.3806 0.5624 1.0150 0.450 Uiso 1 1 calc GR . . . .
H5B H 1.3157 0.5619 1.1584 0.450 Uiso 1 1 calc GR . . . .
H5C H 1.4299 0.6277 1.1602 0.450 Uiso 1 1 calc GR . . . .

loop_
_atom_site_aniso_label
_atom_site_aniso_U_11
_atom_site_aniso_U_22
_atom_site_aniso_U_33
_atom_site_aniso_U_23
_atom_site_aniso_U_13
_atom_site_aniso_U_12
S1 0.1676(18) 0.0670(8) 0.1025(12) 0.0069(10) 0.0643(13) -0.0022(15)
C2 0.119(6) 0.081(4) 0.092(4) 0.012(3) 0.044(4) 0.012(5)
C6 0.096(5) 0.102(5) 0.099(5) -0.004(4) 0.029(4) -0.012(5)
O3 0.179(5) 0.096(3) 0.206(5) -0.011(3) 0.107(4) -0.042(4)
N1 0.104(4) 0.072(2) 0.087(3) -0.003(3) 0.033(3) 0.003(4)
O2 0.230(6) 0.150(3) 0.095(3) -0.004(3) 0.076(4) 0.002(4)
C3 0.107(7) 0.192(9) 0.255(11) 0.122(8) 0.034(7) 0.033(7)
O4 0.179(5) 0.083(3) 0.185(5) 0.028(3) 0.063(4) 0.032(3)
O1 0.157(4) 0.072(2) 0.090(2) 0.0170(18) 0.049(3) 0.000(2)
C8 0.157(8) 0.176(8) 0.214(9) -0.042(6) -0.014(7) -0.013(7)
C7 0.107(6) 0.111(5) 0.171(7) 0.007(5) 0.038(6) -0.014(5)
C9 0.146(8) 0.231(10) 0.346(14) -0.142(10) 0.021(8) 0.042(7)
C4 0.151(9) 0.365(15) 0.282(12) 0.167(11) 0.060(8) -0.010(10)
C5 0.131(8) 0.225(10) 0.445(16) 0.182(10) -0.027(9) -0.011(8)

loop_
_atom_type_symbol
_atom_type_description
_atom_type_scat_dispersion_real
_atom_type_scat_dispersion_imag
_atom_type_scat_source
C C 0.0033 0.0016 'International Tables Vol C Tables 4.2.6.8 and 6.1.1.4'
H H 0.0000 0.0000 'International Tables Vol C Tables 4.2.6.8 and 6.1.1.4'
N N 0.0061 0.0033 'International Tables Vol C Tables 4.2.6.8 and 6.1.1.4'
O O 0.0106 0.0060 'International Tables Vol C Tables 4.2.6.8 and 6.1.1.4'
S S 0.1246 0.1234 'International Tables Vol C Tables 4.2.6.8 and 6.1.1.4'

loop_
_exptl_crystal_face_index_h
_exptl_crystal_face_index_k
_exptl_crystal_face_index_l
_exptl_crystal_face_perp_dist
1 -5 0 0.0932
-2 2 5 0.1984
-2 -5 4 0.1861
-1 5 0 0.1058
2 5 0 0.0943
3 -5 2 0.1364
5 -3 -2 0.1327
-5 -2 0 0.0574
-5 -3 5 0.1828
2 0 -5 0.1829
5 -1 0 0.0772

loop_
_geom_angle_atom_site_label_1
_geom_angle_atom_site_label_2
_geom_angle_atom_site_label_3
_geom_angle
_geom_angle_site_symmetry_1
_geom_angle_site_symmetry_3
O3 S1 O4 106.7(4) . .
O2 S1 O3 109.0(4) . .
O2 S1 O4 109.7(3) . .
O1 S1 O3 110.2(3) . .
O1 S1 O2 111.0(2) . .
O1 S1 O4 110.1(3) . .
H2A C2 H2B 107.2 . .
N1 C2 H2A 107.9 . .
N1 C2 H2B 107.9 . .
N1 C2 C3 117.5(6) . .
C3 C2 H2A 107.9 . .
C3 C2 H2B 107.9 . .
H6A C6 H6B 107.6 . .
N1 C6 H6A 108.6 . .
N1 C6 H6B 108.6 . .
N1 C6 C7 114.7(6) . .
C7 C6 H6A 108.6 . .
C7 C6 H6B 108.6 . .
S1 O3 H3A 109.5 . .
C2 N1 C6 114.3(5) . .
C2 N1 H1A 108.7 . .
C2 N1 H1B 108.7 . .
C6 N1 H1A 108.7 . .
C6 N1 H1B 108.7 . .
H1A N1 H1B 107.6 . .
C2 C3 H3 103.1 . .
C2 C3 C5 108.7(7) . .
C4 C3 C2 121.4(9) . .
C4 C3 H3 103.1 . .
C4 C3 C5 114.7(9) . .
C5 C3 H3 103.1 . .
H8A C8 H8B 109.5 . .
H8A C8 H8C 109.5 . .
H8B C8 H8C 109.5 . .
C7 C8 H8A 109.5 . .
C7 C8 H8B 109.5 . .
C7 C8 H8C 109.5 . .
C6 C7 C8 110.9(6) . .
C6 C7 H7 107.6 . .
C8 C7 H7 107.6 . .
C9 C7 C6 113.6(7) . .
C9 C7 C8 109.4(7) . .
C9 C7 H7 107.6 . .
C7 C9 H9A 109.5 . .
C7 C9 H9B 109.5 . .
C7 C9 H9C 109.5 . .
H9A C9 H9B 109.5 . .
H9A C9 H9C 109.5 . .
H9B C9 H9C 109.5 . .
C3 C4 H4A 109.5 . .
C3 C4 H4B 109.5 . .
C3 C4 H4C 109.5 . .
H4A C4 H4B 109.5 . .
H4A C4 H4C 109.5 . .
H4B C4 H4C 109.5 . .
C3 C5 H5A 109.5 . .
C3 C5 H5B 109.5 . .
C3 C5 H5C 109.5 . .
H5A C5 H5B 109.5 . .
H5A C5 H5C 109.5 . .
H5B C5 H5C 109.5 . .

loop_
_geom_bond_atom_site_label_1
_geom_bond_atom_site_label_2
_geom_bond_distance
_geom_bond_site_symmetry_2
S1 O3 1.492(7) .
S1 O2 1.443(3) .
S1 O4 1.497(6) .
S1 O1 1.441(3) .
C2 H2A 0.9700 .
C2 H2B 0.9700 .
C2 N1 1.446(8) .
C2 C3 1.511(10) .
C6 H6A 0.9700 .
C6 H6B 0.9700 .
C6 N1 1.458(8) .
C6 C7 1.502(9) .
O3 H3A 0.8200 .
N1 H1A 0.8900 .
N1 H1B 0.8900 .
C3 H3 0.9800 .
C3 C4 1.324(9) .
C3 C5 1.523(10) .
C8 H8A 0.9600 .
C8 H8B 0.9600 .
C8 H8C 0.9600 .
C8 C7 1.519(9) .
C7 H7 0.9800 .
C7 C9 1.454(9) .
C9 H9A 0.9600 .
C9 H9B 0.9600 .
C9 H9C 0.9600 .
C4 H4A 0.9600 .
C4 H4B 0.9600 .
C4 H4C 0.9600 .
C5 H5A 0.9600 .
C5 H5B 0.9600 .
C5 H5C 0.9600 .

loop_
_geom_hbond_atom_site_label_D
_geom_hbond_atom_site_label_H
_geom_hbond_atom_site_label_A
_geom_hbond_distance_DH
_geom_hbond_distance_HA
_geom_hbond_distance_DA
_geom_hbond_angle_DHA
_geom_hbond_site_symmetry_A
C6 H6B O3 0.97 2.59 3.554(8) 177.0 2_746
O3 H3A O4 0.82 1.91 2.632(6) 146.8 3_777
N1 H1A O1 0.89 2.14 2.961(5) 152.8 4_575
N1 H1B O1 0.89 2.21 3.048(5) 155.9 .

loop_
_geom_torsion_atom_site_label_1
_geom_torsion_atom_site_label_2
_geom_torsion_atom_site_label_3
_geom_torsion_atom_site_label_4
_geom_torsion
_geom_torsion_site_symmetry_1
_geom_torsion_site_symmetry_2
_geom_torsion_site_symmetry_3
_geom_torsion_site_symmetry_4
N1 C2 C3 C4 -50.3(13) . . . .
N1 C2 C3 C5 173.2(7) . . . .
N1 C6 C7 C8 163.8(6) . . . .
N1 C6 C7 C9 -72.5(8) . . . .
C3 C2 N1 C6 -178.2(7) . . . .
C7 C6 N1 C2 -173.2(5) . . . .

loop_
_twin_individual_id
_twin_individual_mass_fraction_refined
_oxdiff_twin_reflns_isolated
_oxdiff_twin_reflns_overlapped
_twin_individual_twin_lattice_type
_twin_individual_twin_matrix_11
_twin_individual_twin_matrix_12
_twin_individual_twin_matrix_13
_twin_individual_twin_matrix_21
_twin_individual_twin_matrix_22
_twin_individual_twin_matrix_23
_twin_individual_twin_matrix_31
_twin_individual_twin_matrix_32
_twin_individual_twin_matrix_33
1 0.548(3) 4376 10250 ref 1.0000 0.0000 0.0000 0.0000 1.0000 0.0000 0.0000 0.0000 1.0000
2 0.452(3) 4381 10250 nmt -1.0002 0.0012 -0.8198 -0.0016 -1.0000 -0.0007 -0.0005 -0.0000 0.9999

loop_
_exptl_oxdiff_crystal_face_indexfrac_h
_exptl_oxdiff_crystal_face_indexfrac_k
_exptl_oxdiff_crystal_face_indexfrac_l
_exptl_oxdiff_crystal_face_x
_exptl_oxdiff_crystal_face_y
_exptl_oxdiff_crystal_face_z
1.0061 -5.0019 0.0030 -0.0246 -0.2239 0.0543
-2.0167 2.0024 5.0242 0.0562 0.1726 0.3892
-2.0065 -5.0039 4.0236 -0.1039 -0.1038 0.3751
-1.0061 5.0019 -0.0030 0.0246 0.2239 -0.0543
1.9961 5.0076 -0.0035 0.2276 0.1303 -0.0404
3.0023 -4.9963 2.0127 0.1726 -0.2731 0.2309
5.0121 -2.9947 -2.0090 0.2212 -0.2849 -0.1144
-5.0015 -2.0110 0.0022 -0.3753 0.0790 -0.0033
-5.0135 -3.0071 5.0279 -0.2391 0.0735 0.4250
2.0145 -0.0008 -5.0255 -0.0193 -0.0955 -0.4091
5.0047 -0.9913 -0.0003 0.3199 -0.1946 0.0331
